data_7006980
loop_
_publ_author_name
'Champouret, Yohan D. M.'
'Mar\'echal, Jean-Didier'
'Dadhiwala, Ishaq'
'Fawcett, John'
'Palmer, Donna'
'Singh, Kuldip'
'Solan, Gregory A.'

_publ_section_title
;
 Mono- vs. bi-metallic assembly on a bulky bis(imino)terpyridine
 framework: a combined experimental and theoretical study.
;
_journal_issue 19
_journal_name_full 'Dalton transactions (Cambridge, England : 2003)'
_journal_page_first 2350
_journal_page_last 2361
_journal_paper_doi 10.1039/b516083a
_journal_year 2006
_chemical_formula_moiety '(C43 H49 Cl4 N5 Zn2) (C2 H3 N)'
_chemical_formula_sum 'C45 H52 Cl4 N6 Zn2'
_chemical_formula_weight 949.47
_chemical_name_systematic
;
?
;
_space_group_IT_number 14
_symmetry_cell_setting monoclinic
_symmetry_space_group_name_Hall '-P 2ybc'
_symmetry_space_group_name_H-M 'P 1 21/c 1'
_atom_sites_solution_hydrogens geom
_atom_sites_solution_primary direct
_atom_sites_solution_secondary difmap
_audit_creation_method SHELXL-97
_cell_angle_alpha 90.00
_cell_angle_beta 111.599(4)
_cell_angle_gamma 90.00
_cell_formula_units_Z 4
_cell_length_a 17.026(4)
_cell_length_b 18.321(4)
_cell_length_c 15.777(3)
_cell_measurement_reflns_used 2828
_cell_measurement_temperature 150(2)
_cell_measurement_theta_max 20.29
_cell_measurement_theta_min 2.57
_cell_volume 4575.8(17)
_computing_cell_refinement 'Bruker SMART'
_computing_data_collection 'Bruker SMART'
_computing_data_reduction 'Bruker SAINT'
_computing_molecular_graphics 'Bruker SHELXTL'
_computing_publication_material 'Bruker SHELXTL'
_computing_structure_refinement 'SHELXL-97 (Sheldrick, 1997)'
_computing_structure_solution 'SHELXS-97 (Sheldrick, 1990)'
_diffrn_ambient_temperature 150(2)
_diffrn_measured_fraction_theta_full 1.000
_diffrn_measured_fraction_theta_max 1.000
_diffrn_measurement_device_type 'CCD area detector'
_diffrn_measurement_method 'phi and omega scans'
_diffrn_radiation_monochromator graphite
_diffrn_radiation_source 'fine-focus sealed tube'
_diffrn_radiation_type MoK\a
_diffrn_radiation_wavelength 0.71073
_diffrn_reflns_av_R_equivalents 0.0866
_diffrn_reflns_av_sigmaI/netI 0.1095
_diffrn_reflns_limit_h_max 20
_diffrn_reflns_limit_h_min -20
_diffrn_reflns_limit_k_max 21
_diffrn_reflns_limit_k_min -21
_diffrn_reflns_limit_l_max 18
_diffrn_reflns_limit_l_min -18
_diffrn_reflns_number 32683
_diffrn_reflns_theta_full 25.00
_diffrn_reflns_theta_max 25.00
_diffrn_reflns_theta_min 1.29
_exptl_absorpt_coefficient_mu 1.320
_exptl_absorpt_correction_T_max 0.89
_exptl_absorpt_correction_T_min 0.66
_exptl_absorpt_correction_type empirical
_exptl_absorpt_process_details
;
absorption correction based on 6674 reflections (SADABS); Rint 0.063 before
correction and 0.045 after.
;
_exptl_crystal_colour yellow
_exptl_crystal_density_diffrn 1.378
_exptl_crystal_density_method 'not measured'
_exptl_crystal_description plate
_exptl_crystal_F_000 1968
_exptl_crystal_size_max 0.22
_exptl_crystal_size_mid 0.14
_exptl_crystal_size_min 0.09
_refine_diff_density_max 0.624
_refine_diff_density_min -0.395
_refine_diff_density_rms 0.075
_refine_ls_extinction_method none
_refine_ls_goodness_of_fit_ref 0.846
_refine_ls_hydrogen_treatment mixed
_refine_ls_matrix_type full
_refine_ls_number_parameters 525
_refine_ls_number_reflns 8048
_refine_ls_number_restraints 0
_refine_ls_restrained_S_all 0.846
_refine_ls_R_factor_all 0.0850
_refine_ls_R_factor_gt 0.0473
_refine_ls_shift/su_max 0.001
_refine_ls_shift/su_mean 0.000
_refine_ls_structure_factor_coef Fsqd
_refine_ls_weighting_details 'calc w=1/[\s^2^(Fo^2^)+(0.0207P)^2^+0.0000P] where P=(Fo^2^+2Fc^2^)/3'
_refine_ls_weighting_scheme calc
_refine_ls_wR_factor_gt 0.0755
_refine_ls_wR_factor_ref 0.0841
_reflns_number_gt 5167
_reflns_number_total 8048
_reflns_threshold_expression >2sigma(I)
_cod_data_source_file b516083a.txt
_cod_data_source_block 04008
_cod_depositor_comments
;
The following automatic conversions were performed:
'_symmetry_cell_setting' value 'Monoclinic' changed to 'monoclinic'
according to '/home/saulius/struct/CIF-dictionaries/cif_core.dic'
dictionary named 'cif_core.dic' version 2.4.1 from 2010-06-29.

Automatic conversion script
Id: cif_fix_enum 1527 2010-12-29 10:47:43Z saulius 
;
_cod_original_cell_volume 4575.9(17)
_cod_original_sg_symbol_H-M P2(1)/c
_cod_database_code 7006980

loop_
_symmetry_equiv_pos_as_xyz
'x, y, z'
'-x, y+1/2, -z+1/2'
'-x, -y, -z'
'x, -y-1/2, z-1/2'

loop_
_atom_site_label
_atom_site_type_symbol
_atom_site_fract_x
_atom_site_fract_y
_atom_site_fract_z
_atom_site_U_iso_or_equiv
_atom_site_adp_type
_atom_site_occupancy
_atom_site_symmetry_multiplicity
_atom_site_calc_flag
_atom_site_refinement_flags
_atom_site_disorder_assembly
_atom_site_disorder_group
Zn1 Zn 0.07776(3) 0.31617(3) 0.64697(3) 0.02417(14) Uani 1 1 d . . .
Zn2 Zn 0.38568(3) 0.36421(3) 0.63309(3) 0.02757(14) Uani 1 1 d . . .
Cl1 Cl 0.05481(7) 0.19718(5) 0.65438(7) 0.0283(3) Uani 1 1 d . . .
Cl2 Cl 0.17996(7) 0.38164(6) 0.74923(7) 0.0288(3) Uani 1 1 d . . .
Cl3 Cl 0.30440(8) 0.44287(6) 0.53613(8) 0.0458(4) Uani 1 1 d . . .
Cl4 Cl 0.47035(8) 0.29728(7) 0.58572(8) 0.0431(3) Uani 1 1 d . . .
N1 N -0.0381(2) 0.35602(17) 0.6718(2) 0.0241(9) Uani 1 1 d . . .
N2 N 0.0053(2) 0.37002(18) 0.5292(2) 0.0242(9) Uani 1 1 d . . .
N3 N 0.1486(2) 0.30030(17) 0.5503(2) 0.0227(8) Uani 1 1 d . . .
N4 N 0.3341(2) 0.29098(17) 0.6967(2) 0.0240(9) Uani 1 1 d . . .
N5 N 0.4484(2) 0.39317(18) 0.7682(2) 0.0250(9) Uani 1 1 d . . .
N6 N 0.5884(5) 0.2058(4) 0.8795(6) 0.126(3) Uani 1 1 d . . .
C1 C -0.0625(3) 0.3331(2) 0.7460(3) 0.0257(11) Uani 1 1 d . . .
C2 C -0.0262(3) 0.3682(2) 0.8308(3) 0.0282(11) Uani 1 1 d . . .
C3 C -0.0455(3) 0.3405(2) 0.9030(3) 0.0350(12) Uani 1 1 d . . .
H3 H -0.0215 0.3629 0.9611 0.042 Uiso 1 1 calc R . .
C4 C -0.0978(3) 0.2819(3) 0.8927(3) 0.0401(13) Uani 1 1 d . . .
H4 H -0.1094 0.2637 0.9433 0.048 Uiso 1 1 calc R . .
C5 C -0.1336(3) 0.2494(2) 0.8083(3) 0.0365(12) Uani 1 1 d . . .
H5 H -0.1709 0.2093 0.8012 0.044 Uiso 1 1 calc R . .
C6 C -0.1166(3) 0.2737(2) 0.7334(3) 0.0302(11) Uani 1 1 d . . .
C7 C -0.0861(3) 0.3984(2) 0.6088(3) 0.0279(11) Uani 1 1 d . . .
C8 C -0.1640(3) 0.4358(3) 0.6085(3) 0.0472(14) Uani 1 1 d . . .
H8A H -0.1745 0.4223 0.6635 0.071 Uiso 1 1 calc R . .
H8B H -0.2121 0.4208 0.5544 0.071 Uiso 1 1 calc R . .
H8C H -0.1565 0.4887 0.6073 0.071 Uiso 1 1 calc R . .
C9 C -0.0608(3) 0.4093(2) 0.5287(3) 0.0259(11) Uani 1 1 d . . .
C10 C -0.1047(3) 0.4540(2) 0.4555(3) 0.0339(12) Uani 1 1 d . . .
H10 H -0.1517 0.4820 0.4554 0.041 Uiso 1 1 calc R . .
C11 C -0.0778(3) 0.4565(2) 0.3822(3) 0.0344(12) Uani 1 1 d . . .
H11 H -0.1056 0.4878 0.3321 0.041 Uiso 1 1 calc R . .
C12 C -0.0117(3) 0.4142(2) 0.3816(3) 0.0319(12) Uani 1 1 d . . .
H12 H 0.0055 0.4145 0.3308 0.038 Uiso 1 1 calc R . .
C13 C 0.0298(3) 0.3705(2) 0.4578(3) 0.0256(11) Uani 1 1 d . . .
C14 C 0.1017(3) 0.3226(2) 0.4647(3) 0.0248(10) Uani 1 1 d . . .
C15 C 0.1201(3) 0.3020(2) 0.3903(3) 0.0314(12) Uani 1 1 d . . .
H15 H 0.0859 0.3185 0.3311 0.038 Uiso 1 1 calc R . .
C16 C 0.1873(3) 0.2580(2) 0.4017(3) 0.0349(12) Uani 1 1 d . . .
H16 H 0.1988 0.2414 0.3504 0.042 Uiso 1 1 calc R . .
C17 C 0.2393(3) 0.2375(2) 0.4894(3) 0.0321(12) Uani 1 1 d . . .
H17 H 0.2888 0.2093 0.4997 0.038 Uiso 1 1 calc R . .
C18 C 0.2164(3) 0.2596(2) 0.5611(3) 0.0260(11) Uani 1 1 d . . .
C19 C 0.2721(3) 0.2431(2) 0.6582(3) 0.0240(10) Uani 1 1 d . . .
C20 C 0.2591(3) 0.1834(2) 0.7056(3) 0.0293(11) Uani 1 1 d . . .
H20 H 0.2157 0.1491 0.6767 0.035 Uiso 1 1 calc R . .
C21 C 0.3116(3) 0.1751(2) 0.7969(3) 0.0307(11) Uani 1 1 d . . .
H21 H 0.3058 0.1337 0.8303 0.037 Uiso 1 1 calc R . .
C22 C 0.3714(3) 0.2272(2) 0.8381(3) 0.0307(12) Uani 1 1 d . . .
H22 H 0.4055 0.2235 0.9010 0.037 Uiso 1 1 calc R . .
C23 C 0.3815(3) 0.2853(2) 0.7864(3) 0.0250(11) Uani 1 1 d . . .
C24 C 0.4413(3) 0.3473(2) 0.8256(3) 0.0258(11) Uani 1 1 d . . .
C25 C 0.4842(3) 0.3519(2) 0.9267(3) 0.0413(13) Uani 1 1 d . . .
H25A H 0.5178 0.3967 0.9428 0.062 Uiso 1 1 calc R . .
H25B H 0.5212 0.3095 0.9489 0.062 Uiso 1 1 calc R . .
H25C H 0.4416 0.3525 0.9549 0.062 Uiso 1 1 calc R . .
C26 C 0.4949(3) 0.4610(2) 0.7984(3) 0.0258(11) Uani 1 1 d . . .
C27 C 0.4498(3) 0.5210(2) 0.8115(3) 0.0293(11) Uani 1 1 d . . .
C28 C 0.4938(3) 0.5871(2) 0.8376(3) 0.0378(13) Uani 1 1 d . . .
H28 H 0.4652 0.6292 0.8467 0.045 Uiso 1 1 calc R . .
C29 C 0.5770(3) 0.5916(3) 0.8500(3) 0.0385(13) Uani 1 1 d . . .
H29 H 0.6060 0.6366 0.8685 0.046 Uiso 1 1 calc R . .
C30 C 0.6197(3) 0.5322(3) 0.8362(3) 0.0391(13) Uani 1 1 d . . .
H30 H 0.6777 0.5369 0.8448 0.047 Uiso 1 1 calc R . .
C31 C 0.5794(3) 0.4647(2) 0.8097(3) 0.0306(11) Uani 1 1 d . . .
C32 C 0.0262(3) 0.4373(2) 0.8438(3) 0.0378(13) Uani 1 1 d . . .
H32 H 0.0430 0.4431 0.7897 0.045 Uiso 1 1 calc R . .
C33 C 0.1065(3) 0.4362(3) 0.9293(3) 0.0534(15) Uani 1 1 d . . .
H33A H 0.0913 0.4335 0.9834 0.080 Uiso 1 1 calc R . .
H33B H 0.1390 0.4808 0.9318 0.080 Uiso 1 1 calc R . .
H33C H 0.1406 0.3935 0.9276 0.080 Uiso 1 1 calc R . .
C34 C -0.0288(3) 0.5028(2) 0.8466(4) 0.0546(16) Uani 1 1 d . . .
H34A H -0.0779 0.5053 0.7895 0.082 Uiso 1 1 calc R . .
H34B H 0.0043 0.5478 0.8544 0.082 Uiso 1 1 calc R . .
H34C H -0.0478 0.4972 0.8978 0.082 Uiso 1 1 calc R . .
C35 C -0.1605(3) 0.2368(2) 0.6404(3) 0.0378(13) Uani 1 1 d . . .
H35 H -0.1342 0.2559 0.5976 0.045 Uiso 1 1 calc R . .
C36 C -0.1502(3) 0.1543(2) 0.6455(3) 0.0428(13) Uani 1 1 d . . .
H36A H -0.0899 0.1420 0.6696 0.064 Uiso 1 1 calc R . .
H36B H -0.1770 0.1334 0.5844 0.064 Uiso 1 1 calc R . .
H36C H -0.1770 0.1343 0.6859 0.064 Uiso 1 1 calc R . .
C37 C -0.2541(3) 0.2553(3) 0.6013(3) 0.0666(18) Uani 1 1 d . . .
H37A H -0.2815 0.2355 0.6411 0.100 Uiso 1 1 calc R . .
H37B H -0.2799 0.2339 0.5404 0.100 Uiso 1 1 calc R . .
H37C H -0.2612 0.3084 0.5972 0.100 Uiso 1 1 calc R . .
C38 C 0.3574(3) 0.5174(2) 0.7979(3) 0.0376(13) Uani 1 1 d . . .
H38 H 0.3357 0.4687 0.7710 0.045 Uiso 1 1 calc R . .
C39 C 0.3055(3) 0.5756(3) 0.7319(3) 0.0591(17) Uani 1 1 d . . .
H39A H 0.3242 0.6241 0.7575 0.089 Uiso 1 1 calc R . .
H39B H 0.2456 0.5692 0.7221 0.089 Uiso 1 1 calc R . .
H39C H 0.3133 0.5707 0.6736 0.089 Uiso 1 1 calc R . .
C40 C 0.3453(3) 0.5233(3) 0.8891(3) 0.0610(17) Uani 1 1 d . . .
H40A H 0.3815 0.4875 0.9319 0.092 Uiso 1 1 calc R . .
H40B H 0.2860 0.5135 0.8797 0.092 Uiso 1 1 calc R . .
H40C H 0.3605 0.5725 0.9140 0.092 Uiso 1 1 calc R . .
C41 C 0.6279(3) 0.4001(3) 0.7952(3) 0.0449(14) Uani 1 1 d . . .
H41 H 0.5880 0.3580 0.7742 0.054 Uiso 1 1 calc R . .
C42 C 0.6647(4) 0.4153(3) 0.7235(4) 0.085(2) Uani 1 1 d . . .
H42A H 0.6190 0.4255 0.6652 0.128 Uiso 1 1 calc R . .
H42B H 0.6968 0.3727 0.7169 0.128 Uiso 1 1 calc R . .
H42C H 0.7024 0.4577 0.7417 0.128 Uiso 1 1 calc R . .
C43 C 0.6984(3) 0.3784(3) 0.8853(4) 0.085(2) Uani 1 1 d . . .
H43A H 0.7414 0.4169 0.9038 0.127 Uiso 1 1 calc R . .
H43B H 0.7243 0.3326 0.8769 0.127 Uiso 1 1 calc R . .
H43C H 0.6745 0.3720 0.9326 0.127 Uiso 1 1 calc R . .
C44 C 0.5639(5) 0.1526(5) 0.8957(6) 0.092(3) Uani 1 1 d . . .
C45 C 0.5299(4) 0.0855(4) 0.9151(4) 0.099(3) Uani 1 1 d . . .
H45A H 0.5071 0.0939 0.9629 0.149 Uiso 1 1 calc R . .
H45B H 0.5747 0.0487 0.9358 0.149 Uiso 1 1 calc R . .
H45C H 0.4847 0.0681 0.8598 0.149 Uiso 1 1 calc R . .

loop_
_atom_site_aniso_label
_atom_site_aniso_U_11
_atom_site_aniso_U_22
_atom_site_aniso_U_33
_atom_site_aniso_U_23
_atom_site_aniso_U_13
_atom_site_aniso_U_12
Zn1 0.0313(3) 0.0230(3) 0.0163(3) 0.0024(2) 0.0065(2) 0.0007(2)
Zn2 0.0356(3) 0.0252(3) 0.0202(3) 0.0011(2) 0.0083(2) -0.0002(3)
Cl1 0.0371(7) 0.0239(6) 0.0230(6) 0.0003(5) 0.0099(5) -0.0025(5)
Cl2 0.0333(7) 0.0280(6) 0.0240(6) -0.0021(5) 0.0091(5) -0.0038(5)
Cl3 0.0483(9) 0.0367(7) 0.0391(8) 0.0129(6) 0.0003(6) 0.0028(6)
Cl4 0.0499(9) 0.0520(8) 0.0306(7) -0.0065(6) 0.0186(6) 0.0077(7)
N1 0.030(2) 0.022(2) 0.017(2) -0.0009(16) 0.0049(17) -0.0023(17)
N2 0.028(2) 0.024(2) 0.020(2) 0.0029(17) 0.0076(18) 0.0017(18)
N3 0.025(2) 0.020(2) 0.022(2) 0.0017(16) 0.0079(18) -0.0061(17)
N4 0.031(2) 0.022(2) 0.017(2) -0.0030(16) 0.0066(18) 0.0021(17)
N5 0.026(2) 0.027(2) 0.023(2) 0.0006(17) 0.0092(18) 0.0019(17)
N6 0.100(6) 0.124(7) 0.137(6) -0.070(6) 0.026(5) -0.012(5)
C1 0.027(3) 0.024(3) 0.026(3) 0.007(2) 0.010(2) 0.011(2)
C2 0.033(3) 0.029(3) 0.023(3) 0.003(2) 0.010(2) 0.010(2)
C3 0.045(3) 0.034(3) 0.030(3) 0.005(2) 0.017(3) 0.012(2)
C4 0.058(4) 0.040(3) 0.032(3) 0.016(3) 0.029(3) 0.018(3)
C5 0.040(3) 0.030(3) 0.046(3) 0.009(3) 0.025(3) 0.006(2)
C6 0.035(3) 0.024(3) 0.033(3) 0.001(2) 0.014(2) 0.002(2)
C7 0.030(3) 0.028(3) 0.026(3) 0.003(2) 0.010(2) 0.006(2)
C8 0.042(3) 0.058(4) 0.046(3) 0.026(3) 0.022(3) 0.025(3)
C9 0.031(3) 0.024(3) 0.018(2) 0.004(2) 0.003(2) -0.003(2)
C10 0.036(3) 0.033(3) 0.029(3) 0.003(2) 0.008(2) -0.004(2)
C11 0.035(3) 0.034(3) 0.023(3) 0.011(2) -0.003(2) -0.008(2)
C12 0.037(3) 0.036(3) 0.017(3) 0.004(2) 0.003(2) -0.012(2)
C13 0.032(3) 0.024(3) 0.017(2) 0.003(2) 0.005(2) -0.009(2)
C14 0.030(3) 0.023(3) 0.021(3) -0.003(2) 0.009(2) -0.011(2)
C15 0.039(3) 0.035(3) 0.019(3) 0.001(2) 0.010(2) -0.010(2)
C16 0.045(3) 0.046(3) 0.021(3) -0.016(2) 0.021(3) -0.015(3)
C17 0.036(3) 0.031(3) 0.034(3) -0.008(2) 0.019(3) -0.002(2)
C18 0.032(3) 0.027(3) 0.019(2) -0.005(2) 0.009(2) -0.004(2)
C19 0.025(3) 0.022(3) 0.029(3) -0.005(2) 0.015(2) 0.004(2)
C20 0.031(3) 0.024(3) 0.034(3) -0.004(2) 0.013(2) 0.001(2)
C21 0.038(3) 0.023(3) 0.036(3) 0.008(2) 0.019(2) 0.004(2)
C22 0.036(3) 0.033(3) 0.023(3) 0.006(2) 0.010(2) 0.004(2)
C23 0.025(3) 0.025(3) 0.026(3) -0.001(2) 0.011(2) 0.004(2)
C24 0.029(3) 0.027(3) 0.021(3) -0.003(2) 0.009(2) 0.000(2)
C25 0.057(4) 0.040(3) 0.021(3) -0.001(2) 0.008(3) -0.006(3)
C26 0.026(3) 0.032(3) 0.018(2) -0.004(2) 0.007(2) -0.006(2)
C27 0.028(3) 0.032(3) 0.028(3) -0.007(2) 0.010(2) -0.003(2)
C28 0.039(3) 0.031(3) 0.043(3) -0.006(2) 0.014(3) 0.000(2)
C29 0.038(3) 0.035(3) 0.043(3) -0.006(2) 0.015(3) -0.009(3)
C30 0.028(3) 0.051(3) 0.040(3) 0.004(3) 0.015(3) -0.005(3)
C31 0.033(3) 0.031(3) 0.029(3) -0.002(2) 0.013(2) 0.001(2)
C32 0.051(4) 0.034(3) 0.032(3) -0.007(2) 0.019(3) 0.001(3)
C33 0.052(4) 0.062(4) 0.043(3) -0.018(3) 0.013(3) 0.000(3)
C34 0.070(4) 0.025(3) 0.073(4) 0.000(3) 0.030(3) 0.003(3)
C35 0.042(3) 0.034(3) 0.035(3) -0.002(2) 0.012(3) -0.002(3)
C36 0.044(3) 0.039(3) 0.045(3) 0.000(3) 0.016(3) 0.000(3)
C37 0.062(4) 0.057(4) 0.059(4) -0.018(3) -0.003(3) 0.009(3)
C38 0.030(3) 0.035(3) 0.050(3) -0.017(3) 0.016(3) -0.005(2)
C39 0.039(4) 0.076(4) 0.053(4) -0.015(3) 0.006(3) 0.016(3)
C40 0.049(4) 0.069(4) 0.074(4) 0.006(3) 0.033(3) 0.006(3)
C41 0.027(3) 0.048(3) 0.063(4) -0.004(3) 0.020(3) 0.007(3)
C42 0.105(6) 0.071(4) 0.120(6) -0.020(4) 0.090(5) 0.004(4)
C43 0.059(4) 0.081(5) 0.103(5) 0.011(4) 0.016(4) 0.036(4)
C44 0.064(6) 0.098(7) 0.090(6) -0.061(7) 0.001(5) 0.022(6)
C45 0.114(7) 0.104(6) 0.065(5) -0.018(5) 0.015(4) 0.060(5)

loop_
_atom_type_symbol
_atom_type_description
_atom_type_scat_dispersion_real
_atom_type_scat_dispersion_imag
_atom_type_scat_source
C C 0.0033 0.0016 'International Tables Vol C Tables 4.2.6.8 and 6.1.1.4'
H H 0.0000 0.0000 'International Tables Vol C Tables 4.2.6.8 and 6.1.1.4'
N N 0.0061 0.0033 'International Tables Vol C Tables 4.2.6.8 and 6.1.1.4'
Cl Cl 0.1484 0.1585 'International Tables Vol C Tables 4.2.6.8 and 6.1.1.4'
Zn Zn 0.2839 1.4301 'International Tables Vol C Tables 4.2.6.8 and 6.1.1.4'

loop_
_geom_angle_atom_site_label_1
_geom_angle_atom_site_label_2
_geom_angle_atom_site_label_3
_geom_angle
_geom_angle_site_symmetry_1
_geom_angle_site_symmetry_3
_geom_angle_publ_flag
N2 Zn1 Cl1 117.20(10) . . ?
N2 Zn1 Cl2 116.21(10) . . ?
Cl1 Zn1 Cl2 126.33(4) . . ?
N2 Zn1 N1 74.47(13) . . ?
Cl1 Zn1 N1 97.20(9) . . ?
Cl2 Zn1 N1 101.41(9) . . ?
N2 Zn1 N3 75.36(13) . . ?
Cl1 Zn1 N3 93.24(8) . . ?
Cl2 Zn1 N3 95.06(9) . . ?
N1 Zn1 N3 149.61(12) . . ?
N4 Zn2 N5 79.40(13) . . ?
N4 Zn2 Cl3 119.86(10) . . ?
N5 Zn2 Cl3 120.36(10) . . ?
N4 Zn2 Cl4 104.53(10) . . ?
N5 Zn2 Cl4 109.56(10) . . ?
Cl3 Zn2 Cl4 116.80(5) . . ?
C7 N1 C1 120.8(4) . . ?
C7 N1 Zn1 113.9(3) . . ?
C1 N1 Zn1 125.1(3) . . ?
C9 N2 C13 121.1(4) . . ?
C9 N2 Zn1 119.1(3) . . ?
C13 N2 Zn1 119.5(3) . . ?
C18 N3 C14 117.6(4) . . ?
C18 N3 Zn1 129.1(3) . . ?
C14 N3 Zn1 111.4(3) . . ?
C19 N4 C23 119.6(4) . . ?
C19 N4 Zn2 128.0(3) . . ?
C23 N4 Zn2 111.3(3) . . ?
C24 N5 C26 120.8(3) . . ?
C24 N5 Zn2 114.5(3) . . ?
C26 N5 Zn2 124.6(3) . . ?
C6 C1 C2 122.0(4) . . ?
C6 C1 N1 119.1(4) . . ?
C2 C1 N1 118.8(4) . . ?
C3 C2 C1 117.3(4) . . ?
C3 C2 C32 119.8(4) . . ?
C1 C2 C32 122.7(4) . . ?
C4 C3 C2 122.0(5) . . ?
C3 C4 C5 119.4(4) . . ?
C4 C5 C6 121.7(5) . . ?
C5 C6 C1 117.6(4) . . ?
C5 C6 C35 119.4(4) . . ?
C1 C6 C35 122.9(4) . . ?
N1 C7 C8 126.2(4) . . ?
N1 C7 C9 115.8(4) . . ?
C8 C7 C9 118.0(4) . . ?
N2 C9 C10 121.2(4) . . ?
N2 C9 C7 115.4(4) . . ?
C10 C9 C7 123.2(4) . . ?
C9 C10 C11 117.9(4) . . ?
C12 C11 C10 120.7(4) . . ?
C11 C12 C13 118.3(4) . . ?
N2 C13 C12 120.8(4) . . ?
N2 C13 C14 116.2(4) . . ?
C12 C13 C14 123.0(4) . . ?
N3 C14 C15 122.1(4) . . ?
N3 C14 C13 114.9(4) . . ?
C15 C14 C13 122.9(4) . . ?
C16 C15 C14 119.8(4) . . ?
C15 C16 C17 119.3(4) . . ?
C18 C17 C16 117.8(4) . . ?
N3 C18 C17 123.3(4) . . ?
N3 C18 C19 115.8(4) . . ?
C17 C18 C19 120.7(4) . . ?
N4 C19 C20 121.9(4) . . ?
N4 C19 C18 115.3(4) . . ?
C20 C19 C18 122.7(4) . . ?
C19 C20 C21 118.3(4) . . ?
C22 C21 C20 119.6(4) . . ?
C21 C22 C23 119.0(4) . . ?
N4 C23 C22 121.2(4) . . ?
N4 C23 C24 115.3(4) . . ?
C22 C23 C24 123.4(4) . . ?
N5 C24 C25 125.9(4) . . ?
N5 C24 C23 115.7(4) . . ?
C25 C24 C23 118.3(4) . . ?
C31 C26 C27 122.8(4) . . ?
C31 C26 N5 119.9(4) . . ?
C27 C26 N5 117.2(4) . . ?
C26 C27 C28 117.4(4) . . ?
C26 C27 C38 123.0(4) . . ?
C28 C27 C38 119.6(4) . . ?
C29 C28 C27 120.6(4) . . ?
C28 C29 C30 121.0(5) . . ?
C29 C30 C31 121.2(4) . . ?
C26 C31 C30 117.0(4) . . ?
C26 C31 C41 122.9(4) . . ?
C30 C31 C41 120.1(4) . . ?
C2 C32 C33 113.5(4) . . ?
C2 C32 C34 108.8(4) . . ?
C33 C32 C34 110.0(4) . . ?
C37 C35 C36 109.0(4) . . ?
C37 C35 C6 111.0(4) . . ?
C36 C35 C6 112.4(4) . . ?
C27 C38 C39 112.3(4) . . ?
C27 C38 C40 111.0(4) . . ?
C39 C38 C40 110.4(4) . . ?
C42 C41 C31 111.8(4) . . ?
C42 C41 C43 110.1(4) . . ?
C31 C41 C43 110.4(4) . . ?
N6 C44 C45 178.2(11) . . ?

loop_
_geom_bond_atom_site_label_1
_geom_bond_atom_site_label_2
_geom_bond_distance
_geom_bond_site_symmetry_2
_geom_bond_publ_flag
Zn1 N2 2.064(3) . ?
Zn1 Cl1 2.2254(12) . ?
Zn1 Cl2 2.2367(12) . ?
Zn1 N1 2.270(3) . ?
Zn1 N3 2.285(3) . ?
Zn2 N4 2.056(3) . ?
Zn2 N5 2.071(3) . ?
Zn2 Cl3 2.1848(13) . ?
Zn2 Cl4 2.2212(13) . ?
N1 C7 1.289(5) . ?
N1 C1 1.441(5) . ?
N2 C9 1.333(5) . ?
N2 C13 1.337(5) . ?
N3 C18 1.331(5) . ?
N3 C14 1.354(5) . ?
N4 C19 1.335(5) . ?
N4 C23 1.350(5) . ?
N5 C24 1.274(5) . ?
N5 C26 1.456(5) . ?
N6 C44 1.125(10) . ?
C1 C6 1.391(5) . ?
C1 C2 1.406(5) . ?
C2 C3 1.392(5) . ?
C2 C32 1.519(6) . ?
C3 C4 1.366(6) . ?
C4 C5 1.379(6) . ?
C5 C6 1.390(5) . ?
C6 C35 1.536(6) . ?
C7 C8 1.490(5) . ?
C7 C9 1.493(5) . ?
C9 C10 1.389(5) . ?
C10 C11 1.393(6) . ?
C11 C12 1.369(6) . ?
C12 C13 1.401(5) . ?
C13 C14 1.477(6) . ?
C14 C15 1.375(5) . ?
C15 C16 1.357(6) . ?
C16 C17 1.392(6) . ?
C17 C18 1.386(5) . ?
C18 C19 1.506(5) . ?
C19 C20 1.387(5) . ?
C20 C21 1.396(5) . ?
C21 C22 1.372(5) . ?
C22 C23 1.390(5) . ?
C23 C24 1.499(5) . ?
C24 C25 1.493(5) . ?
C26 C31 1.384(5) . ?
C26 C27 1.399(5) . ?
C27 C28 1.404(5) . ?
C27 C38 1.509(6) . ?
C28 C29 1.359(6) . ?
C29 C30 1.370(6) . ?
C30 C31 1.402(6) . ?
C31 C41 1.509(6) . ?
C32 C33 1.527(6) . ?
C32 C34 1.532(5) . ?
C35 C37 1.521(6) . ?
C35 C36 1.521(5) . ?
C38 C39 1.524(6) . ?
C38 C40 1.531(6) . ?
C41 C42 1.507(6) . ?
C41 C43 1.537(6) . ?
C44 C45 1.440(9) . ?
